data_4061212
_journal_name_full Organometallics
_journal_paper_doi 10.1021/om049237k
_journal_year 2004
_chemical_formula_sum 'C35 H54 Ru3'
_chemical_formula_weight 777.99
_space_group_IT_number 2
_symmetry_cell_setting triclinic
_symmetry_space_group_name_Hall '-P 1'
_symmetry_space_group_name_H-M 'P -1'
_cell_angle_alpha 89.201(2)
_cell_angle_beta 88.5530(14)
_cell_angle_gamma 78.6440(15)
_cell_formula_units_Z 2
_cell_length_a 8.6307(2)
_cell_length_b 11.0178(3)
_cell_length_c 17.6259(4)
_cell_measurement_temperature 173(2)
_cell_volume 1642.66(7)
_diffrn_ambient_temperature 173(2)
_exptl_crystal_density_diffrn 1.573
_cod_depositor_comments
;
The following automatic conversions were performed:
'_symmetry_cell_setting' value 'Triclinic' changed to 'triclinic'
according to '/home/saulius/struct/CIF-dictionaries/cif_core.dic'
dictionary named 'cif_core.dic' version 2.4.1 from 2010-06-29.

Automatic conversion script
Id: cif_fix_enum 1527 2010-12-29 10:47:43Z saulius 
;
_cod_database_code 4061212

loop_
_symmetry_equiv_pos_as_xyz
'x, y, z'
'-x, -y, -z'

loop_
_atom_site_label
_atom_site_type_symbol
_atom_site_fract_x
_atom_site_fract_y
_atom_site_fract_z
_atom_site_U_iso_or_equiv
_atom_site_adp_type
_atom_site_occupancy
_atom_site_symmetry_multiplicity
_atom_site_calc_flag
_atom_site_refinement_flags
_atom_site_disorder_assembly
_atom_site_disorder_group
Ru1 Ru 0.32565(3) 0.17952(2) 0.319368(11) 0.01503(7) Uani 1 1 d . A .
Ru2 Ru 0.29517(3) 0.231593(19) 0.163570(11) 0.01402(7) Uani 1 1 d . . .
Ru3 Ru 0.25942(3) 0.426410(19) 0.270264(11) 0.01490(7) Uani 1 1 d . A .
C1 C 0.1240(4) 0.2698(3) 0.26527(16) 0.0212(6) Uani 1 1 d . A .
C2 C 0.1069(4) 0.3566(3) 0.20466(16) 0.0206(6) Uani 1 1 d . A .
C3 C -0.0633(5) 0.3967(3) 0.18197(19) 0.0281(7) Uani 1 1 d . . .
C4 C -0.1396(5) 0.2898(3) 0.2154(2) 0.0290(7) Uani 1 1 d . A .
C5 C -0.0425(5) 0.2483(3) 0.2860(2) 0.0295(7) Uani 1 1 d . . .
C6 C 0.2400(7) 0.1053(5) 0.4242(3) 0.0163(9) Uiso 0.612(5) 1 d P A 1
C7 C 0.2819(6) 0.0068(5) 0.3701(3) 0.0157(10) Uiso 0.612(5) 1 d P A 1
C8 C 0.4516(10) -0.0050(6) 0.3534(3) 0.0247(14) Uiso 0.612(5) 1 d P A 1
C9 C 0.5079(7) 0.0834(5) 0.3973(3) 0.0235(11) Uiso 0.612(5) 1 d P A 1
C10 C 0.3776(8) 0.1499(4) 0.4403(3) 0.0184(10) Uiso 0.612(5) 1 d P A 1
C11 C 0.0805(9) 0.1488(6) 0.4644(4) 0.0360(14) Uiso 0.612(5) 1 d P A 1
C12 C 0.1709(8) -0.0747(6) 0.3452(3) 0.0343(14) Uiso 0.612(5) 1 d P A 1
C13 C 0.5433(10) -0.1062(7) 0.3039(4) 0.0437(16) Uiso 0.612(5) 1 d P A 1
C14 C 0.6751(11) 0.0983(8) 0.4005(5) 0.054(2) Uiso 0.612(5) 1 d P A 1
C15 C 0.3932(10) 0.2454(7) 0.5007(4) 0.0420(16) Uiso 0.612(5) 1 d P A 1
C6A C 0.2943(15) 0.1281(9) 0.4373(5) 0.0261(18) Uiso 0.388(5) 1 d P A 2
C7A C 0.4579(11) 0.1329(7) 0.4246(4) 0.0175(15) Uiso 0.388(5) 1 d P A 2
C8A C 0.5244(9) 0.0458(7) 0.3720(4) 0.0140(14) Uiso 0.388(5) 1 d P A 2
C9A C 0.4039(12) -0.0180(7) 0.3483(4) 0.0108(15) Uiso 0.388(5) 1 d P A 2
C10A C 0.2639(12) 0.0324(9) 0.3904(6) 0.026(2) Uiso 0.388(5) 1 d P A 2
C11A C 0.173(2) 0.2004(16) 0.4932(9) 0.069(4) Uiso 0.388(5) 1 d P A 2
C12A C 0.5466(17) 0.2158(12) 0.4692(7) 0.050(3) Uiso 0.388(5) 1 d P A 2
C13A C 0.7008(18) 0.0209(13) 0.3484(8) 0.055(3) Uiso 0.388(5) 1 d P A 2
C14A C 0.4487(15) -0.1303(10) 0.2944(6) 0.040(2) Uiso 0.388(5) 1 d P A 2
C15A C 0.116(2) -0.0287(15) 0.3859(9) 0.067(4) Uiso 0.388(5) 1 d P A 2
C16 C 0.2091(4) 0.1771(3) 0.05569(15) 0.0213(6) Uani 1 1 d . A .
C17 C 0.2921(4) 0.2763(3) 0.04096(15) 0.0204(6) Uani 1 1 d . A .
C18 C 0.4537(4) 0.2342(3) 0.06171(15) 0.0201(6) Uani 1 1 d . A .
C19 C 0.4726(4) 0.1094(3) 0.08807(15) 0.0215(6) Uani 1 1 d . A .
C20 C 0.3219(4) 0.0741(3) 0.08651(16) 0.0224(6) Uani 1 1 d . A .
C21 C 0.0450(5) 0.1726(4) 0.0318(2) 0.0344(8) Uani 1 1 d . . .
H21A H 0.0006 0.1157 0.0653 0.052 Uiso 1 1 calc R A .
H21B H 0.0482 0.1435 -0.0206 0.052 Uiso 1 1 calc R . .
H21C H -0.0213 0.2556 0.0351 0.052 Uiso 1 1 calc R . .
C22 C 0.2252(5) 0.3986(3) 0.00280(19) 0.0338(8) Uani 1 1 d . . .
H22A H 0.2814 0.4620 0.0199 0.051 Uiso 1 1 calc R A .
H22B H 0.1125 0.4232 0.0161 0.051 Uiso 1 1 calc R . .
H22C H 0.2383 0.3898 -0.0524 0.051 Uiso 1 1 calc R . .
C23 C 0.5821(5) 0.3072(3) 0.05137(18) 0.0296(7) Uani 1 1 d . . .
H23A H 0.5367 0.3957 0.0554 0.044 Uiso 1 1 calc R A .
H23B H 0.6329 0.2903 0.0012 0.044 Uiso 1 1 calc R . .
H23C H 0.6608 0.2833 0.0907 0.044 Uiso 1 1 calc R . .
C24 C 0.6271(5) 0.0281(4) 0.11026(19) 0.0338(9) Uani 1 1 d . . .
H24A H 0.6908 0.0777 0.1370 0.051 Uiso 1 1 calc R A .
H24B H 0.6848 -0.0071 0.0646 0.051 Uiso 1 1 calc R . .
H24C H 0.6059 -0.0389 0.1436 0.051 Uiso 1 1 calc R . .
C25 C 0.2882(6) -0.0526(3) 0.1037(2) 0.0391(10) Uani 1 1 d . . .
H25A H 0.1836 -0.0444 0.1282 0.059 Uiso 1 1 calc R A .
H25B H 0.3686 -0.0972 0.1377 0.059 Uiso 1 1 calc R . .
H25C H 0.2907 -0.0985 0.0563 0.059 Uiso 1 1 calc R . .
C26 C 0.1242(4) 0.6088(3) 0.30425(19) 0.0251(7) Uani 1 1 d . . .
C27 C 0.2476(4) 0.5676(3) 0.35759(17) 0.0231(7) Uani 1 1 d . A .
C28 C 0.3976(4) 0.5572(3) 0.31719(17) 0.0215(6) Uani 1 1 d . . .
C29 C 0.3646(4) 0.5901(3) 0.23958(17) 0.0213(6) Uani 1 1 d . A .
C30 C 0.1974(4) 0.6224(3) 0.23151(18) 0.0230(7) Uani 1 1 d . A .
C31 C -0.0495(5) 0.6457(4) 0.3248(3) 0.0397(9) Uani 1 1 d . A .
H31A H -0.1118 0.6458 0.2790 0.060 Uiso 1 1 calc R . .
H31B H -0.0708 0.7288 0.3467 0.060 Uiso 1 1 calc R . .
H31C H -0.0786 0.5865 0.3619 0.060 Uiso 1 1 calc R . .
C32 C 0.2238(6) 0.5578(4) 0.44216(19) 0.0380(9) Uani 1 1 d . . .
H32A H 0.3196 0.5091 0.4643 0.057 Uiso 1 1 calc R A .
H32B H 0.1345 0.5169 0.4532 0.057 Uiso 1 1 calc R . .
H32C H 0.2016 0.6408 0.4640 0.057 Uiso 1 1 calc R . .
C33 C 0.5583(5) 0.5257(3) 0.3511(2) 0.0322(8) Uani 1 1 d . A .
H33A H 0.5556 0.4697 0.3946 0.048 Uiso 1 1 calc R . .
H33B H 0.5895 0.6016 0.3679 0.048 Uiso 1 1 calc R . .
H33C H 0.6350 0.4851 0.3129 0.048 Uiso 1 1 calc R . .
C34 C 0.4874(5) 0.5974(3) 0.1786(2) 0.0323(8) Uani 1 1 d . . .
H34A H 0.5793 0.5306 0.1860 0.048 Uiso 1 1 calc R A .
H34B H 0.5201 0.6775 0.1811 0.048 Uiso 1 1 calc R . .
H34C H 0.4429 0.5889 0.1288 0.048 Uiso 1 1 calc R . .
C35 C 0.1111(5) 0.6726(3) 0.1607(2) 0.0362(9) Uani 1 1 d . . .
H35A H 0.0124 0.6417 0.1581 0.054 Uiso 1 1 calc R A .
H35B H 0.1778 0.6453 0.1159 0.054 Uiso 1 1 calc R . .
H35C H 0.0873 0.7632 0.1621 0.054 Uiso 1 1 calc R . .
H1 H 0.403(6) 0.138(4) 0.229(3) 0.048(14) Uiso 1 1 d . . .
H2 H 0.382(6) 0.335(4) 0.208(3) 0.049(14) Uiso 1 1 d . . .
H3 H 0.369(6) 0.318(4) 0.330(3) 0.039(12) Uiso 1 1 d . . .
H4 H -0.050(6) 0.151(4) 0.298(3) 0.039(12) Uiso 1 1 d . . .
H5 H -0.079(6) 0.308(5) 0.333(3) 0.053(15) Uiso 1 1 d . . .
H6 H -0.123(5) 0.216(4) 0.178(2) 0.025(10) Uiso 1 1 d . . .
H7 H -0.251(7) 0.308(4) 0.225(3) 0.047(14) Uiso 1 1 d . . .
H8 H -0.086(7) 0.408(5) 0.124(3) 0.065(17) Uiso 1 1 d . . .
H9 H -0.120(5) 0.477(4) 0.212(2) 0.031(11) Uiso 1 1 d . . .

loop_
_atom_site_aniso_label
_atom_site_aniso_U_11
_atom_site_aniso_U_22
_atom_site_aniso_U_33
_atom_site_aniso_U_23
_atom_site_aniso_U_13
_atom_site_aniso_U_12
Ru1 0.01841(15) 0.01323(11) 0.01391(10) 0.00258(7) -0.00183(7) -0.00424(8)
Ru2 0.01666(15) 0.01314(11) 0.01252(10) 0.00015(6) -0.00127(7) -0.00347(8)
Ru3 0.01816(15) 0.01138(11) 0.01560(10) 0.00028(7) -0.00176(7) -0.00387(8)
C1 0.019(2) 0.0240(15) 0.0213(13) -0.0033(10) -0.0010(10) -0.0058(11)
C2 0.0200(19) 0.0181(14) 0.0230(13) -0.0019(10) -0.0008(10) -0.0022(11)
C3 0.028(2) 0.0260(17) 0.0293(15) 0.0007(12) -0.0054(13) -0.0028(13)
C4 0.018(2) 0.0354(19) 0.0347(17) -0.0015(13) -0.0032(13) -0.0080(13)
C5 0.025(2) 0.0331(19) 0.0310(16) 0.0038(13) 0.0013(13) -0.0084(14)
C16 0.024(2) 0.0268(15) 0.0144(11) -0.0039(10) -0.0034(10) -0.0083(12)
C17 0.0235(19) 0.0228(14) 0.0141(11) 0.0009(9) -0.0018(10) -0.0026(11)
C18 0.0224(19) 0.0229(14) 0.0155(11) -0.0018(9) 0.0016(10) -0.0055(11)
C19 0.027(2) 0.0213(14) 0.0143(11) -0.0031(9) 0.0016(10) -0.0001(11)
C20 0.031(2) 0.0200(14) 0.0179(12) -0.0039(10) 0.0003(11) -0.0075(12)
C21 0.029(2) 0.052(2) 0.0261(15) -0.0100(14) -0.0063(13) -0.0137(16)
C22 0.039(3) 0.0333(19) 0.0260(15) 0.0126(13) -0.0003(13) 0.0000(15)
C23 0.029(2) 0.0377(19) 0.0248(14) -0.0015(12) 0.0046(12) -0.0135(14)
C24 0.033(2) 0.0353(19) 0.0259(15) -0.0017(13) 0.0006(13) 0.0108(15)
C25 0.065(3) 0.0231(17) 0.0330(17) -0.0052(13) 0.0044(17) -0.0194(17)
C26 0.027(2) 0.0148(14) 0.0333(16) -0.0057(11) 0.0001(12) -0.0024(11)
C27 0.031(2) 0.0158(14) 0.0233(13) -0.0049(10) -0.0005(11) -0.0053(11)
C28 0.027(2) 0.0145(13) 0.0249(13) -0.0028(10) -0.0047(11) -0.0073(11)
C29 0.027(2) 0.0138(13) 0.0242(13) 0.0012(9) -0.0016(11) -0.0073(11)
C30 0.030(2) 0.0105(13) 0.0297(14) 0.0021(10) -0.0062(12) -0.0047(11)
C31 0.026(3) 0.032(2) 0.058(2) -0.0149(16) 0.0044(17) 0.0004(15)
C32 0.056(3) 0.036(2) 0.0238(15) -0.0086(13) 0.0046(15) -0.0117(17)
C33 0.030(2) 0.0282(18) 0.0397(18) -0.0034(13) -0.0112(14) -0.0065(14)
C34 0.039(3) 0.0263(17) 0.0336(17) 0.0009(12) 0.0083(14) -0.0130(14)
C35 0.045(3) 0.0252(18) 0.0404(19) 0.0121(14) -0.0185(16) -0.0097(15)

loop_
_geom_bond_atom_site_label_1
_geom_bond_atom_site_label_2
_geom_bond_distance
_geom_bond_site_symmetry_2
_geom_bond_publ_flag
Ru1 C1 2.074(3) . ?
Ru1 C6A 2.171(8) . ?
Ru1 C10A 2.174(9) . ?
Ru1 C6 2.181(5) . ?
Ru1 C7 2.186(5) . ?
Ru1 C8 2.191(6) . ?
Ru1 C10 2.195(5) . ?
Ru1 C7A 2.204(7) . ?
Ru1 C9A 2.204(7) . ?
Ru1 C9 2.212(5) . ?
Ru1 C8A 2.241(7) . ?
Ru1 Ru3 2.7968(3) . ?
Ru2 C2 2.037(3) . ?
Ru2 C20 2.191(3) . ?
Ru2 C16 2.192(3) . ?
Ru2 C17 2.209(3) . ?
Ru2 C18 2.233(3) . ?
Ru2 C19 2.250(3) . ?
Ru2 C1 2.284(3) . ?
Ru2 Ru3 2.8393(3) . ?
Ru3 C2 2.040(3) . ?
Ru3 C27 2.190(3) . ?
Ru3 C26 2.199(3) . ?
Ru3 C30 2.222(3) . ?
Ru3 C28 2.223(3) . ?
Ru3 C29 2.227(3) . ?
Ru3 C1 2.270(3) . ?
C1 C2 1.415(4) . ?
C1 C5 1.537(5) . ?
C2 C3 1.511(5) . ?
C3 C4 1.561(5) . ?
C4 C5 1.532(5) . ?
C6 C10 1.408(8) . ?
C6 C7 1.440(7) . ?
C6 C11 1.525(9) . ?
C7 C8 1.467(10) . ?
C7 C12 1.513(8) . ?
C8 C9 1.417(9) . ?
C8 C13 1.509(10) . ?
C9 C10 1.423(8) . ?
C9 C14 1.486(11) . ?
C10 C15 1.534(9) . ?
C6A C10A 1.417(14) . ?
C6A C7A 1.435(16) . ?
C6A C11A 1.531(19) . ?
C7A C8A 1.375(10) . ?
C7A C12A 1.538(15) . ?
C8A C9A 1.437(12) . ?
C8A C13A 1.541(17) . ?
C9A C10A 1.421(13) . ?
C9A C14A 1.552(13) . ?
C10A C15A 1.56(2) . ?
C16 C17 1.437(4) . ?
C16 C20 1.450(5) . ?
C16 C21 1.498(5) . ?
C17 C18 1.436(5) . ?
C17 C22 1.513(4) . ?
C18 C19 1.425(4) . ?
C18 C23 1.498(5) . ?
C19 C20 1.430(5) . ?
C19 C24 1.509(5) . ?
C20 C25 1.506(5) . ?
C26 C30 1.434(5) . ?
C26 C27 1.440(5) . ?
C26 C31 1.510(5) . ?
C27 C28 1.447(5) . ?
C27 C32 1.505(4) . ?
C28 C29 1.431(4) . ?
C28 C33 1.499(5) . ?
C29 C30 1.427(5) . ?
C29 C34 1.503(5) . ?
C30 C35 1.512(4) . ?
